data_7219732
loop_
_publ_author_name
'Behbehani, Haider'
'Ibrahim, Hamada Mohamed'
'Dawood, KM'

_publ_section_title
;
 Ultrasound-Assisted Regio- and Stereoselective Synthesis of
 Bis-[1`,4`-diaryl-1-oxo-spiro-benzosuberane-2,5`-pyrazoline] Derivatives
 via 1,3-Dipolar Cycloaddition
;
_journal_name_full 'RSC Adv.'
_journal_paper_doi 10.1039/C5RA02972D
_journal_year 2015
_chemical_formula_sum 'C56 H56 N6 O4'
_chemical_formula_weight 877.07
_chemical_name_common Hamada_24_11_14
_space_group_crystal_system monoclinic
_space_group_IT_number 14
_space_group_name_Hall '-P 2ybc'
_space_group_name_H-M_alt 'P 1 21/c 1'
_symmetry_space_group_name_Hall '-P 2ybc'
_symmetry_space_group_name_H-M 'P 1 21/c 1'
_atom_sites_solution_hydrogens geom
_atom_sites_solution_primary direct
_atom_sites_solution_secondary difmap
_audit_update_record
;
2015-02-08 deposited with the CCDC.
2015-03-04 downloaded from the CCDC.
;
_cell_angle_alpha 90
_cell_angle_beta 100.077(2)
_cell_angle_gamma 90
_cell_formula_units_Z 4
_cell_length_a 11.0471(4)
_cell_length_b 18.9631(7)
_cell_length_c 22.9273(8)
_cell_measurement_temperature 296.(2)
_cell_volume 4728.9(3)
_computing_structure_refinement 'SHELXL-97 (Sheldrick, 2008)'
_computing_structure_solution 'SHELXS-97 (Sheldrick, 2008)'
_diffrn_ambient_temperature 296.(2)
_diffrn_measured_fraction_theta_full 0.987
_diffrn_measured_fraction_theta_max 0.987
_diffrn_radiation_wavelength 1.54178
_diffrn_reflns_av_R_equivalents 0.1003
_diffrn_reflns_av_sigmaI/netI 0.0669
_diffrn_reflns_limit_h_max 13
_diffrn_reflns_limit_h_min -10
_diffrn_reflns_limit_k_max 22
_diffrn_reflns_limit_k_min -22
_diffrn_reflns_limit_l_max 27
_diffrn_reflns_limit_l_min -26
_diffrn_reflns_number 53472
_diffrn_reflns_theta_full 66.71
_diffrn_reflns_theta_max 66.71
_diffrn_reflns_theta_min 3.04
_exptl_absorpt_coefficient_mu 0.620
_exptl_absorpt_process_details
;
;
_exptl_crystal_colour 'clear yellow'
_exptl_crystal_density_diffrn 1.232
_exptl_crystal_density_method 'not measured'
_exptl_crystal_description Flake
_exptl_crystal_F_000 1864
_exptl_crystal_size_max 0.200
_exptl_crystal_size_mid 0.150
_exptl_crystal_size_min 0.050
_refine_diff_density_max 0.235
_refine_diff_density_min -0.223
_refine_ls_extinction_method none
_refine_ls_goodness_of_fit_ref 1.023
_refine_ls_hydrogen_treatment mixed
_refine_ls_matrix_type full
_refine_ls_number_parameters 599
_refine_ls_number_reflns 8266
_refine_ls_number_restraints 0
_refine_ls_restrained_S_all 1.023
_refine_ls_R_factor_all 0.1282
_refine_ls_R_factor_gt 0.0581
_refine_ls_shift/su_max 0.000
_refine_ls_shift/su_mean 0.000
_refine_ls_structure_factor_coef Fsqd
_refine_ls_weighting_details 'calc w=1/[\s^2^(Fo^2^)+(0.0804P)^2^+0.2292P] where P=(Fo^2^+2Fc^2^)/3'
_refine_ls_weighting_scheme calc
_refine_ls_wR_factor_gt 0.1396
_refine_ls_wR_factor_ref 0.1739
_reflns_number_gt 4297
_reflns_number_total 8266
_reflns_threshold_expression >2sigma(I)
_cod_data_source_file c5ra02972d1.cif
_cod_data_source_block I
_cod_database_code 7219732

loop_
_space_group_symop_operation_xyz
'x, y, z'
'-x, y+1/2, -z+1/2'
'-x, -y, -z'
'x, -y-1/2, z-1/2'

loop_
_atom_site_type_symbol
_atom_site_label
_atom_site_fract_x
_atom_site_fract_y
_atom_site_fract_z
_atom_site_U_iso_or_equiv
_atom_site_adp_type
_atom_site_calc_flag
_atom_site_refinement_flags
_atom_site_occupancy
O O1 0.2245(2) 0.88749(12) 0.04121(9) 0.0673(6) Uani d . 1
N N2 0.0805(2) 0.81233(13) 0.12691(10) 0.0501(6) Uani d . 1
N N4 0.3230(2) 0.84142(13) 0.24644(10) 0.0496(6) Uani d . 1
O O2 0.2450(2) 1.00059(11) 0.26620(9) 0.0666(6) Uani d . 1
O O3 0.1033(4) 0.4945(2) 0.29737(16) 0.1319(13) Uani d . 1
C C1 0.1888(2) 0.81086(15) 0.15807(11) 0.0448(7) Uani d . 1
C C26 0.2121(3) 0.83935(15) 0.21725(12) 0.0453(7) Uani d . 1
C C27 0.1143(2) 0.86292(15) 0.25114(11) 0.0433(7) Uani d . 1
H H27 0.0675 0.9017 0.2298 0.052 Uiso calc R 1
C C28 0.1956(2) 0.89270(15) 0.30983(11) 0.0426(7) Uani d . 1
N N1 0.08400(19) 0.77971(14) 0.07325(10) 0.0500(6) Uani d . 1
N N3 0.3205(2) 0.86739(13) 0.30223(10) 0.0498(6) Uani d . 1
C C29 0.0282(3) 0.80181(16) 0.25624(12) 0.0474(7) Uani d . 1
N N5 0.0675(4) 0.48906(18) 0.39096(17) 0.0904(10) Uani d . 1
C C14 0.4092(3) 0.8029(2) -0.12696(15) 0.0729(10) Uani d . 1
H H14 0.4422 0.7974 -0.1613 0.087 Uiso calc R 1
C C13 0.3214(3) 0.8536(2) -0.12479(15) 0.0721(10) Uani d . 1
H H13 0.2952 0.8826 -0.1573 0.087 Uiso calc R 1
C C12 0.2725(3) 0.86079(18) -0.07365(13) 0.0617(9) Uani d . 1
H H12 0.2136 0.8953 -0.0716 0.074 Uiso calc R 1
C C11 0.3103(3) 0.81696(16) -0.02484(12) 0.0498(7) Uani d . 1
C C10 0.2506(3) 0.82806(17) 0.02816(12) 0.0478(7) Uani d . 1
C C3 0.2123(2) 0.76533(15) 0.06416(12) 0.0448(7) Uani d . 1
C C2 0.2833(2) 0.77229(16) 0.12998(11) 0.0464(7) Uani d . 1
H H2 0.356 0.8021 0.1309 0.056 Uiso calc R 1
C C35 0.2002(3) 0.97428(16) 0.30602(12) 0.0494(7) Uani d . 1
C C36 0.1615(3) 1.01969(16) 0.35248(12) 0.0498(7) Uani d . 1
C C37 0.2350(3) 1.07739(17) 0.37241(14) 0.0636(9) Uani d . 1
H H37 0.3041 1.0871 0.3558 0.076 Uiso calc R 1
C C38 0.2064(4) 1.12010(19) 0.41644(17) 0.0789(11) Uani d . 1
H H38 0.2569 1.158 0.43 0.095 Uiso calc R 1
C C39 0.1030(4) 1.1067(2) 0.44036(17) 0.0825(11) Uani d . 1
H H39 0.0838 1.1354 0.4703 0.099 Uiso calc R 1
C C15 0.4489(3) 0.7603(2) -0.07918(14) 0.0654(9) Uani d . 1
H H15 0.5099 0.7271 -0.0814 0.078 Uiso calc R 1
C C16 0.3999(3) 0.76569(17) -0.02723(13) 0.0534(8) Uani d . 1
C C34 -0.0982(3) 0.80978(19) 0.23856(14) 0.0651(9) Uani d . 1
H H34 -0.1308 0.8535 0.226 0.078 Uiso calc R 1
C C33 -0.1755(3) 0.7521(2) 0.23979(16) 0.0813(12) Uani d . 1
H H33 -0.2599 0.7576 0.2281 0.098 Uiso calc R 1
C C32 -0.1287(4) 0.6874(2) 0.25800(18) 0.0870(12) Uani d . 1
H H32 -0.1811 0.6491 0.2587 0.104 Uiso calc R 1
C C31 -0.0045(4) 0.6791(2) 0.27515(16) 0.0769(11) Uani d . 1
H H31 0.0278 0.6352 0.2874 0.092 Uiso calc R 1
C C30 0.0727(3) 0.73626(17) 0.27414(14) 0.0604(9) Uani d . 1
H H30 0.157 0.7302 0.2859 0.073 Uiso calc R 1
C C40 0.0281(3) 1.0509(2) 0.42006(15) 0.0710(10) Uani d . 1
H H40 -0.0424 1.0429 0.4361 0.085 Uiso calc R 1
C C41 0.0551(3) 1.00606(16) 0.37590(13) 0.0527(8) Uani d . 1
C C42 -0.0251(3) 0.94490(16) 0.35424(14) 0.0560(8) Uani d . 1
H H42A -0.039 0.9443 0.3113 0.067 Uiso calc R 1
H H42B -0.1041 0.9506 0.3666 0.067 Uiso calc R 1
C C43 0.0314(3) 0.87478(16) 0.37759(13) 0.0541(8) Uani d . 1
H H43A -0.0188 0.8367 0.3581 0.065 Uiso calc R 1
H H43B 0.0294 0.8718 0.4196 0.065 Uiso calc R 1
C C44 0.1649(2) 0.86417(16) 0.36808(12) 0.0493(7) Uani d . 1
H H44A 0.2192 0.8866 0.4006 0.059 Uiso calc R 1
H H44B 0.1828 0.8141 0.3701 0.059 Uiso calc R 1
C C45 0.4340(3) 0.88540(16) 0.33634(12) 0.0504(8) Uani d . 1
C C46 0.4447(3) 0.92890(18) 0.38580(13) 0.0613(9) Uani d . 1
H H46 0.375 0.9497 0.3958 0.074 Uiso calc R 1
C C47 0.5589(3) 0.9414(2) 0.42019(15) 0.0782(11) Uani d . 1
H H47 0.5648 0.9707 0.4531 0.094 Uiso calc R 1
C C48 0.6631(3) 0.9113(2) 0.40654(16) 0.0884(13) Uani d . 1
H H48 0.739 0.9188 0.4305 0.106 Uiso calc R 1
C C49 0.6538(3) 0.8698(2) 0.35680(16) 0.0796(12) Uani d . 1
H H49 0.7245 0.8505 0.3465 0.095 Uiso calc R 1
C C50 0.5414(3) 0.85627(18) 0.32192(14) 0.0610(9) Uani d . 1
H H50 0.537 0.8277 0.2887 0.073 Uiso calc R 1
C C4 0.3198(3) 0.70397(17) 0.16273(12) 0.0526(8) Uani d . 1
C C5 0.2318(3) 0.65642(18) 0.17321(13) 0.0640(9) Uani d . 1
H H5 0.149 0.6669 0.1611 0.077 Uiso calc R 1
C C6 0.2651(5) 0.5935(2) 0.20148(16) 0.0898(12) Uani d . 1
H H6 0.2048 0.5617 0.208 0.108 Uiso calc R 1
C C7 0.3862(6) 0.5777(3) 0.2200(2) 0.1109(17) Uani d . 1
H H7 0.4081 0.5347 0.2384 0.133 Uiso calc R 1
C C8 0.4754(5) 0.6246(3) 0.21177(18) 0.1004(15) Uani d . 1
H H8 0.5577 0.6138 0.2251 0.121 Uiso calc R 1
C C9 0.4436(3) 0.6887(2) 0.18343(14) 0.0732(11) Uani d . 1
H H9 0.5042 0.721 0.1784 0.088 Uiso calc R 1
C C20 -0.0204(2) 0.78712(16) 0.02898(12) 0.0478(7) Uani d . 1
C C25 -0.1350(3) 0.79402(17) 0.04630(14) 0.0595(8) Uani d . 1
H H25 -0.1408 0.7934 0.0863 0.071 Uiso calc R 1
C C24 -0.2394(3) 0.8018(2) 0.00403(17) 0.0754(10) Uani d . 1
H H24 -0.3152 0.8072 0.0159 0.09 Uiso calc R 1
C C23 -0.2332(3) 0.8017(2) -0.05516(17) 0.0776(11) Uani d . 1
H H23 -0.3042 0.807 -0.0833 0.093 Uiso calc R 1
C C22 -0.1216(3) 0.79365(19) -0.07246(14) 0.0673(9) Uani d . 1
H H22 -0.1171 0.7928 -0.1126 0.081 Uiso calc R 1
C C21 -0.0151(3) 0.78674(16) -0.03058(13) 0.0550(8) Uani d . 1
H H21 0.0604 0.7818 -0.0428 0.066 Uiso calc R 1
C C19 0.2189(3) 0.69342(15) 0.03436(12) 0.0485(7) Uani d . 1
H H19A 0.1763 0.6972 -0.0063 0.058 Uiso calc R 1
H H19B 0.174 0.6597 0.0542 0.058 Uiso calc R 1
C C18 0.3475(3) 0.66320(17) 0.03354(13) 0.0573(8) Uani d . 1
H H18A 0.3757 0.6392 0.0708 0.069 Uiso calc R 1
H H18B 0.3415 0.6283 0.0022 0.069 Uiso calc R 1
C C17 0.4432(3) 0.71802(18) 0.02419(14) 0.0607(9) Uani d . 1
H H17A 0.464 0.7463 0.0598 0.073 Uiso calc R 1
H H17B 0.5173 0.694 0.0177 0.073 Uiso calc R 1
C C52 -0.0577(5) 0.5138(3) 0.3771(2) 0.1277(18) Uani d . 1
H H52A -0.0756 0.5282 0.3364 0.192 Uiso calc R 1
H H52B -0.0682 0.5532 0.4021 0.192 Uiso calc R 1
H H52C -0.1126 0.4765 0.3836 0.192 Uiso calc R 1
C C53 0.1347(5) 0.4801(3) 0.3499(3) 0.1085(16) Uani d . 1
H H53 0.2128 0.4612 0.3616 0.13 Uiso calc R 1
C C51 0.1097(6) 0.4705(3) 0.4519(2) 0.147(2) Uani d . 1
H H51A 0.0589 0.4335 0.4631 0.22 Uiso calc R 1
H H51B 0.1049 0.511 0.4765 0.22 Uiso calc R 1
H H51C 0.1933 0.4546 0.4568 0.22 Uiso calc R 1
C C55 0.5006(6) 0.9642(5) 0.0669(3) 0.219(4) Uani d . 1
H H55A 0.5736 0.9399 0.0609 0.329 Uiso calc R 1
H H55B 0.5079 1.0134 0.0582 0.329 Uiso calc R 1
H H55C 0.4306 0.9448 0.0412 0.329 Uiso calc R 1
C C56 0.5404(9) 0.9031(6) 0.1616(4) 0.220(6) Uani d . 1
H H56 0.5401 0.8977 0.2019 0.264 Uiso calc R 1
C C54 0.4028(6) 1.0032(4) 0.1462(3) 0.194(3) Uani d . 1
H H54A 0.4422 1.0479 0.1555 0.291 Uiso calc R 1
H H54B 0.3783 0.984 0.1811 0.291 Uiso calc R 1
H H54C 0.3316 1.0094 0.116 0.291 Uiso calc R 1
N N6 0.4857(4) 0.9564(3) 0.1257(2) 0.1178(15) Uani d . 1
O O4 0.5937(8) 0.8610(4) 0.1275(5) 0.293(5) Uani d . 1

loop_
_atom_site_aniso_label
_atom_site_aniso_U_11
_atom_site_aniso_U_22
_atom_site_aniso_U_33
_atom_site_aniso_U_12
_atom_site_aniso_U_13
_atom_site_aniso_U_23
O1 0.0912(17) 0.0491(15) 0.0653(14) 0.0057(12) 0.0240(12) -0.0014(11)
N2 0.0486(14) 0.0605(17) 0.0413(13) 0.0029(12) 0.0078(11) -0.0083(12)
N4 0.0477(14) 0.0604(17) 0.0401(13) 0.0010(12) 0.0061(11) -0.0081(12)
O2 0.0866(16) 0.0599(15) 0.0585(13) -0.0092(12) 0.0272(12) 0.0014(11)
O3 0.162(3) 0.136(3) 0.104(3) -0.036(3) 0.040(3) -0.027(2)
C1 0.0488(17) 0.0487(19) 0.0372(14) 0.0006(14) 0.0089(13) -0.0057(13)
C26 0.0506(17) 0.0463(18) 0.0397(15) 0.0017(14) 0.0102(13) -0.0041(14)
C27 0.0457(15) 0.0452(18) 0.0381(14) 0.0037(13) 0.0046(12) -0.0054(13)
C28 0.0427(15) 0.0456(18) 0.0396(15) 0.0041(13) 0.0077(12) -0.0058(13)
N1 0.0389(13) 0.0704(18) 0.0397(13) 0.0040(12) 0.0045(10) -0.0086(12)
N3 0.0422(13) 0.0644(17) 0.0419(13) 0.0067(12) 0.0050(11) -0.0131(12)
C29 0.0480(17) 0.049(2) 0.0451(16) -0.0040(14) 0.0088(13) -0.0045(14)
N5 0.110(3) 0.073(2) 0.089(3) -0.015(2) 0.018(2) -0.010(2)
C14 0.078(2) 0.088(3) 0.058(2) -0.015(2) 0.0284(19) -0.007(2)
C13 0.085(3) 0.081(3) 0.052(2) -0.009(2) 0.0167(19) 0.0067(19)
C12 0.071(2) 0.064(2) 0.0531(19) -0.0002(18) 0.0164(17) 0.0048(17)
C11 0.0517(17) 0.053(2) 0.0465(16) -0.0036(15) 0.0130(14) -0.0010(15)
C10 0.0488(17) 0.048(2) 0.0449(16) -0.0002(15) 0.0040(13) -0.0017(15)
C3 0.0406(15) 0.0536(19) 0.0401(15) 0.0030(14) 0.0069(12) -0.0049(14)
C2 0.0405(15) 0.058(2) 0.0402(15) -0.0041(14) 0.0064(12) -0.0076(14)
C35 0.0509(17) 0.055(2) 0.0411(16) -0.0056(15) 0.0057(14) -0.0019(15)
C36 0.0578(18) 0.0433(19) 0.0484(17) -0.0005(15) 0.0099(14) -0.0073(14)
C37 0.068(2) 0.054(2) 0.069(2) -0.0052(17) 0.0147(17) -0.0121(18)
C38 0.082(3) 0.064(3) 0.089(3) -0.004(2) 0.011(2) -0.028(2)
C39 0.091(3) 0.075(3) 0.081(3) 0.010(2) 0.016(2) -0.031(2)
C15 0.0550(19) 0.084(3) 0.060(2) -0.0072(18) 0.0183(17) -0.0134(19)
C16 0.0498(17) 0.063(2) 0.0473(17) -0.0039(16) 0.0074(14) -0.0076(16)
C34 0.0542(19) 0.076(3) 0.063(2) -0.0080(18) 0.0052(16) -0.0079(18)
C33 0.058(2) 0.109(3) 0.075(3) -0.030(2) 0.0060(19) -0.012(2)
C32 0.097(3) 0.084(3) 0.081(3) -0.039(3) 0.019(2) -0.012(2)
C31 0.099(3) 0.057(2) 0.078(3) -0.014(2) 0.025(2) -0.003(2)
C30 0.065(2) 0.054(2) 0.064(2) -0.0034(18) 0.0161(17) -0.0007(17)
C40 0.074(2) 0.071(3) 0.071(2) 0.014(2) 0.0211(19) -0.013(2)
C41 0.0571(18) 0.048(2) 0.0519(17) 0.0070(15) 0.0081(15) -0.0028(15)
C42 0.0497(17) 0.060(2) 0.0596(19) 0.0041(16) 0.0139(15) -0.0031(16)
C43 0.0584(18) 0.059(2) 0.0479(17) -0.0038(16) 0.0169(14) 0.0007(15)
C44 0.0555(17) 0.0520(19) 0.0404(15) 0.0018(15) 0.0077(13) 0.0043(14)
C45 0.0437(16) 0.062(2) 0.0442(16) -0.0042(15) 0.0045(13) 0.0004(15)
C46 0.0551(19) 0.078(2) 0.0489(18) -0.0090(17) 0.0028(15) -0.0083(17)
C47 0.067(2) 0.110(3) 0.055(2) -0.023(2) 0.0023(18) -0.013(2)
C48 0.050(2) 0.148(4) 0.064(2) -0.025(2) 0.0024(18) -0.011(3)
C49 0.0458(19) 0.128(4) 0.065(2) -0.003(2) 0.0102(17) -0.002(2)
C50 0.0478(18) 0.083(3) 0.0518(18) -0.0015(17) 0.0092(15) -0.0038(17)
C4 0.0576(19) 0.061(2) 0.0374(15) 0.0105(17) 0.0036(14) -0.0085(15)
C5 0.081(2) 0.058(2) 0.0509(19) 0.0024(19) 0.0067(17) -0.0017(17)
C6 0.130(4) 0.071(3) 0.065(2) 0.004(3) 0.007(2) 0.007(2)
C7 0.153(5) 0.092(4) 0.081(3) 0.039(4) 0.001(3) 0.007(3)
C8 0.100(3) 0.123(4) 0.071(3) 0.062(3) -0.005(2) 0.000(3)
C9 0.061(2) 0.104(3) 0.0520(19) 0.022(2) 0.0014(16) -0.005(2)
C20 0.0432(16) 0.0507(19) 0.0469(16) 0.0004(14) 0.0008(13) -0.0008(14)
C25 0.0497(18) 0.067(2) 0.061(2) -0.0001(16) 0.0078(15) 0.0001(17)
C24 0.0471(19) 0.095(3) 0.080(3) 0.0005(19) -0.0001(18) 0.004(2)
C23 0.055(2) 0.095(3) 0.075(3) -0.001(2) -0.0099(19) 0.007(2)
C22 0.066(2) 0.077(3) 0.0516(19) -0.0051(19) -0.0087(16) 0.0038(17)
C21 0.0515(17) 0.062(2) 0.0487(18) -0.0023(16) 0.0008(14) -0.0025(16)
C19 0.0541(17) 0.0474(19) 0.0426(16) -0.0003(14) 0.0047(13) -0.0056(14)
C18 0.066(2) 0.057(2) 0.0474(17) 0.0132(17) 0.0057(15) -0.0084(15)
C17 0.0508(18) 0.074(2) 0.0561(19) 0.0118(17) 0.0058(15) -0.0077(17)
C52 0.121(4) 0.115(4) 0.151(5) 0.010(3) 0.034(4) -0.004(4)
C53 0.115(4) 0.093(4) 0.120(4) -0.030(3) 0.029(4) -0.035(3)
C51 0.240(7) 0.100(4) 0.094(4) -0.034(4) 0.011(4) 0.012(3)
C55 0.185(6) 0.375(12) 0.094(4) -0.148(7) 0.013(4) -0.014(6)
C56 0.190(9) 0.284(13) 0.171(8) -0.119(9) -0.015(7) 0.110(9)
C54 0.133(6) 0.232(9) 0.217(8) -0.045(6) 0.030(5) -0.068(7)
N6 0.105(3) 0.165(5) 0.089(3) -0.056(3) 0.034(3) -0.024(3)
O4 0.259(8) 0.215(7) 0.435(14) -0.045(6) 0.143(8) -0.027(7)

loop_
_atom_type_symbol
_atom_type_description
_atom_type_scat_dispersion_real
_atom_type_scat_dispersion_imag
_atom_type_scat_source
C C 0.0181 0.0091 'International Tables Vol C Tables 4.2.6.8 and 6.1.1.4'
H H 0.0000 0.0000 'International Tables Vol C Tables 4.2.6.8 and 6.1.1.4'
N N 0.0311 0.0180 'International Tables Vol C Tables 4.2.6.8 and 6.1.1.4'
O O 0.0492 0.0322 'International Tables Vol C Tables 4.2.6.8 and 6.1.1.4'

loop_
_geom_angle_atom_site_label_1
_geom_angle_atom_site_label_2
_geom_angle_atom_site_label_3
_geom_angle
C1 N2 N1 108.5(2)
C26 N4 N3 108.8(2)
N2 C1 C26 120.8(2)
N2 C1 C2 114.9(2)
C26 C1 C2 124.1(2)
N4 C26 C1 119.8(2)
N4 C26 C27 115.2(2)
C1 C26 C27 124.9(2)
C26 C27 C29 109.2(2)
C26 C27 C28 101.1(2)
C29 C27 C28 118.5(2)
C26 C27 H27 109.2
C29 C27 H27 109.2
C28 C27 H27 109.2
N3 C28 C44 109.7(2)
N3 C28 C35 105.8(2)
C44 C28 C35 114.6(2)
N3 C28 C27 100.57(19)
C44 C28 C27 115.8(2)
C35 C28 C27 109.1(2)
N2 N1 C20 116.8(2)
N2 N1 C3 112.4(2)
C20 N1 C3 126.7(2)
N4 N3 C45 116.5(2)
N4 N3 C28 113.0(2)
C45 N3 C28 127.6(2)
C30 C29 C34 118.3(3)
C30 C29 C27 121.2(3)
C34 C29 C27 120.4(3)
C53 N5 C51 122.7(5)
C53 N5 C52 121.8(4)
C51 N5 C52 115.4(4)
C15 C14 C13 120.9(3)
C15 C14 H14 119.6
C13 C14 H14 119.6
C14 C13 C12 118.9(3)
C14 C13 H13 120.5
C12 C13 H13 120.5
C13 C12 C11 121.0(3)
C13 C12 H12 119.5
C11 C12 H12 119.5
C16 C11 C12 119.8(3)
C16 C11 C10 123.1(3)
C12 C11 C10 117.0(3)
O1 C10 C11 119.3(3)
O1 C10 C3 118.8(3)
C11 C10 C3 121.7(3)
N1 C3 C19 110.2(2)
N1 C3 C10 106.8(2)
C19 C3 C10 114.0(2)
N1 C3 C2 100.1(2)
C19 C3 C2 116.5(2)
C10 C3 C2 108.0(2)
C1 C2 C4 110.3(2)
C1 C2 C3 100.6(2)
C4 C2 C3 116.5(2)
C1 C2 H2 109.7
C4 C2 H2 109.7
C3 C2 H2 109.7
O2 C35 C36 120.3(3)
O2 C35 C28 118.2(3)
C36 C35 C28 121.3(3)
C37 C36 C41 120.0(3)
C37 C36 C35 117.7(3)
C41 C36 C35 122.2(3)
C38 C37 C36 120.6(3)
C38 C37 H37 119.7
C36 C37 H37 119.7
C37 C38 C39 119.9(3)
C37 C38 H38 120.1
C39 C38 H38 120.1
C40 C39 C38 120.1(3)
C40 C39 H39 119.9
C38 C39 H39 119.9
C14 C15 C16 121.4(3)
C14 C15 H15 119.3
C16 C15 H15 119.3
C11 C16 C15 117.9(3)
C11 C16 C17 121.4(3)
C15 C16 C17 120.6(3)
C33 C34 C29 119.8(3)
C33 C34 H34 120.1
C29 C34 H34 120.1
C32 C33 C34 120.8(4)
C32 C33 H33 119.6
C34 C33 H33 119.6
C33 C32 C31 119.7(4)
C33 C32 H32 120.1
C31 C32 H32 120.1
C32 C31 C30 119.8(4)
C32 C31 H31 120.1
C30 C31 H31 120.1
C29 C30 C31 121.7(3)
C29 C30 H30 119.2
C31 C30 H30 119.2
C39 C40 C41 121.5(3)
C39 C40 H40 119.2
C41 C40 H40 119.2
C40 C41 C36 117.8(3)
C40 C41 C42 121.8(3)
C36 C41 C42 120.4(3)
C41 C42 C43 112.3(2)
C41 C42 H42A 109.2
C43 C42 H42A 109.2
C41 C42 H42B 109.2
C43 C42 H42B 109.2
H42A C42 H42B 107.9
C42 C43 C44 114.0(2)
C42 C43 H43A 108.8
C44 C43 H43A 108.8
C42 C43 H43B 108.8
C44 C43 H43B 108.8
H43A C43 H43B 107.6
C28 C44 C43 116.1(2)
C28 C44 H44A 108.3
C43 C44 H44A 108.3
C28 C44 H44B 108.3
C43 C44 H44B 108.3
H44A C44 H44B 107.4
C46 C45 N3 122.8(3)
C46 C45 C50 118.1(3)
N3 C45 C50 119.0(3)
C47 C46 C45 120.4(3)
C47 C46 H46 119.8
C45 C46 H46 119.8
C48 C47 C46 121.1(3)
C48 C47 H47 119.5
C46 C47 H47 119.5
C47 C48 C49 119.0(3)
C47 C48 H48 120.5
C49 C48 H48 120.5
C48 C49 C50 121.1(3)
C48 C49 H49 119.4
C50 C49 H49 119.4
C49 C50 C45 120.3(3)
C49 C50 H50 119.8
C45 C50 H50 119.8
C5 C4 C9 118.9(3)
C5 C4 C2 120.7(3)
C9 C4 C2 120.3(3)
C6 C5 C4 120.7(4)
C6 C5 H5 119.6
C4 C5 H5 119.6
C7 C6 C5 120.3(5)
C7 C6 H6 119.9
C5 C6 H6 119.9
C6 C7 C8 120.3(5)
C6 C7 H7 119.8
C8 C7 H7 119.8
C7 C8 C9 120.3(4)
C7 C8 H8 119.9
C9 C8 H8 119.9
C8 C9 C4 119.4(4)
C8 C9 H9 120.3
C4 C9 H9 120.3
C21 C20 C25 118.7(3)
C21 C20 N1 123.0(3)
C25 C20 N1 118.3(3)
C24 C25 C20 119.9(3)
C24 C25 H25 120.1
C20 C25 H25 120.1
C23 C24 C25 121.0(3)
C23 C24 H24 119.5
C25 C24 H24 119.5
C22 C23 C24 119.4(3)
C22 C23 H23 120.3
C24 C23 H23 120.3
C23 C22 C21 120.5(3)
C23 C22 H22 119.8
C21 C22 H22 119.8
C20 C21 C22 120.5(3)
C20 C21 H21 119.8
C22 C21 H21 119.8
C3 C19 C18 117.0(2)
C3 C19 H19A 108.1
C18 C19 H19A 108.1
C3 C19 H19B 108.1
C18 C19 H19B 108.1
H19A C19 H19B 107.3
C17 C18 C19 114.4(3)
C17 C18 H18A 108.7
C19 C18 H18A 108.7
C17 C18 H18B 108.7
C19 C18 H18B 108.7
H18A C18 H18B 107.6
C16 C17 C18 112.9(2)
C16 C17 H17A 109.0
C18 C17 H17A 109.0
C16 C17 H17B 109.0
C18 C17 H17B 109.0
H17A C17 H17B 107.8
N5 C52 H52A 109.5
N5 C52 H52B 109.5
H52A C52 H52B 109.5
N5 C52 H52C 109.5
H52A C52 H52C 109.5
H52B C52 H52C 109.5
O3 C53 N5 125.5(6)
O3 C53 H53 117.3
N5 C53 H53 117.3
N5 C51 H51A 109.5
N5 C51 H51B 109.5
H51A C51 H51B 109.5
N5 C51 H51C 109.5
H51A C51 H51C 109.5
H51B C51 H51C 109.5
N6 C55 H55A 109.5
N6 C55 H55B 109.5
H55A C55 H55B 109.5
N6 C55 H55C 109.5
H55A C55 H55C 109.5
H55B C55 H55C 109.5
O4 C56 N6 106.5(9)
O4 C56 H56 126.8
N6 C56 H56 126.8
N6 C54 H54A 109.5
N6 C54 H54B 109.5
H54A C54 H54B 109.5
N6 C54 H54C 109.5
H54A C54 H54C 109.5
H54B C54 H54C 109.5
C56 N6 C55 122.9(7)
C56 N6 C54 120.2(7)
C55 N6 C54 116.7(7)

loop_
_geom_bond_atom_site_label_1
_geom_bond_atom_site_label_2
_geom_bond_distance
O1 C10 1.214(3)
N2 C1 1.282(3)
N2 N1 1.384(3)
N4 C26 1.290(3)
N4 N3 1.375(3)
O2 C35 1.219(3)
O3 C53 1.225(6)
C1 C26 1.441(3)
C1 C2 1.508(4)
C26 C27 1.505(4)
C27 C29 1.517(4)
C27 C28 1.585(3)
C27 H27 0.98
C28 N3 1.500(3)
C28 C44 1.533(4)
C28 C35 1.551(4)
N1 C20 1.404(3)
N1 C3 1.493(3)
N3 C45 1.398(3)
C29 C30 1.373(4)
C29 C34 1.392(4)
N5 C53 1.307(6)
N5 C51 1.437(5)
N5 C52 1.442(5)
C14 C15 1.370(5)
C14 C13 1.372(5)
C14 H14 0.93
C13 C12 1.381(4)
C13 H13 0.93
C12 C11 1.398(4)
C12 H12 0.93
C11 C16 1.395(4)
C11 C10 1.495(4)
C10 C3 1.548(4)
C3 C19 1.533(4)
C3 C2 1.580(3)
C2 C4 1.516(4)
C2 H2 0.98
C35 C36 1.489(4)
C36 C37 1.391(4)
C36 C41 1.399(4)
C37 C38 1.373(4)
C37 H37 0.93
C38 C39 1.375(5)
C38 H38 0.93
C39 C40 1.373(5)
C39 H39 0.93
C15 C16 1.396(4)
C15 H15 0.93
C16 C17 1.496(4)
C34 C33 1.390(5)
C34 H34 0.93
C33 C32 1.369(5)
C33 H33 0.93
C32 C31 1.369(5)
C32 H32 0.93
C31 C30 1.381(4)
C31 H31 0.93
C30 H30 0.93
C40 C41 1.394(4)
C40 H40 0.93
C41 C42 1.491(4)
C42 C43 1.525(4)
C42 H42A 0.97
C42 H42B 0.97
C43 C44 1.541(4)
C43 H43A 0.97
C43 H43B 0.97
C44 H44A 0.97
C44 H44B 0.97
C45 C46 1.390(4)
C45 C50 1.400(4)
C46 C47 1.386(4)
C46 H46 0.93
C47 C48 1.370(5)
C47 H47 0.93
C48 C49 1.375(5)
C48 H48 0.93
C49 C50 1.378(4)
C49 H49 0.93
C50 H50 0.93
C4 C5 1.377(4)
C4 C9 1.397(4)
C5 C6 1.376(5)
C5 H5 0.93
C6 C7 1.365(6)
C6 H6 0.93
C7 C8 1.366(6)
C7 H7 0.93
C8 C9 1.394(6)
C8 H8 0.93
C9 H9 0.93
C20 C21 1.377(4)
C20 C25 1.397(4)
C25 C24 1.378(4)
C25 H25 0.93
C24 C23 1.370(5)
C24 H24 0.93
C23 C22 1.368(4)
C23 H23 0.93
C22 C21 1.389(4)
C22 H22 0.93
C21 H21 0.93
C19 C18 1.535(4)
C19 H19A 0.97
C19 H19B 0.97
C18 C17 1.525(4)
C18 H18A 0.97
C18 H18B 0.97
C17 H17A 0.97
C17 H17B 0.97
C52 H52A 0.96
C52 H52B 0.96
C52 H52C 0.96
C53 H53 0.93
C51 H51A 0.96
C51 H51B 0.96
C51 H51C 0.96
C55 N6 1.393(6)
C55 H55A 0.96
C55 H55B 0.96
C55 H55C 0.96
C56 O4 1.325(12)
C56 N6 1.376(10)
C56 H56 0.93
C54 N6 1.414(7)
C54 H54A 0.96
C54 H54B 0.96
C54 H54C 0.96

loop_
_geom_torsion_atom_site_label_1
_geom_torsion_atom_site_label_2
_geom_torsion_atom_site_label_3
_geom_torsion_atom_site_label_4
_geom_torsion
N1 N2 C1 C26 -178.1(3)
N1 N2 C1 C2 -3.1(3)
N3 N4 C26 C1 -177.1(3)
N3 N4 C26 C27 -1.6(3)
N2 C1 C26 N4 -175.6(3)
C2 C1 C26 N4 9.8(4)
N2 C1 C26 C27 9.3(5)
C2 C1 C26 C27 -165.3(3)
N4 C26 C27 C29 -117.5(3)
C1 C26 C27 C29 57.8(4)
N4 C26 C27 C28 8.1(3)
C1 C26 C27 C28 -176.6(3)
C26 C27 C28 N3 -10.4(3)
C29 C27 C28 N3 108.9(3)
C26 C27 C28 C44 -128.5(2)
C29 C27 C28 C44 -9.2(3)
C26 C27 C28 C35 100.6(2)
C29 C27 C28 C35 -140.1(2)
C1 N2 N1 C20 -168.9(3)
C1 N2 N1 C3 -10.3(3)
C26 N4 N3 C45 -168.7(3)
C26 N4 N3 C28 -6.6(3)
C44 C28 N3 N4 133.4(2)
C35 C28 N3 N4 -102.5(2)
C27 C28 N3 N4 10.9(3)
C44 C28 N3 C45 -66.9(4)
C35 C28 N3 C45 57.2(3)
C27 C28 N3 C45 170.7(3)
C26 C27 C29 C30 48.3(3)
C28 C27 C29 C30 -66.7(4)
C26 C27 C29 C34 -126.9(3)
C28 C27 C29 C34 118.2(3)
C15 C14 C13 C12 -0.5(5)
C14 C13 C12 C11 -0.7(5)
C13 C12 C11 C16 0.9(5)
C13 C12 C11 C10 -179.0(3)
C16 C11 C10 O1 144.0(3)
C12 C11 C10 O1 -36.1(4)
C16 C11 C10 C3 -40.7(4)
C12 C11 C10 C3 139.2(3)
N2 N1 C3 C19 140.9(2)
C20 N1 C3 C19 -63.0(4)
N2 N1 C3 C10 -94.8(3)
C20 N1 C3 C10 61.4(4)
N2 N1 C3 C2 17.7(3)
C20 N1 C3 C2 173.8(3)
O1 C10 C3 N1 42.7(3)
C11 C10 C3 N1 -132.6(3)
O1 C10 C3 C19 164.6(3)
C11 C10 C3 C19 -10.7(4)
O1 C10 C3 C2 -64.2(3)
C11 C10 C3 C2 120.5(3)
N2 C1 C2 C4 -109.9(3)
C26 C1 C2 C4 64.9(4)
N2 C1 C2 C3 13.7(3)
C26 C1 C2 C3 -171.5(3)
N1 C3 C2 C1 -17.1(3)
C19 C3 C2 C1 -135.8(2)
C10 C3 C2 C1 94.4(3)
N1 C3 C2 C4 102.1(3)
C19 C3 C2 C4 -16.6(3)
C10 C3 C2 C4 -146.4(2)
N3 C28 C35 O2 46.2(3)
C44 C28 C35 O2 167.1(2)
C27 C28 C35 O2 -61.3(3)
N3 C28 C35 C36 -128.5(3)
C44 C28 C35 C36 -7.5(4)
C27 C28 C35 C36 124.1(3)
O2 C35 C36 C37 -38.2(4)
C28 C35 C36 C37 136.4(3)
O2 C35 C36 C41 141.6(3)
C28 C35 C36 C41 -43.8(4)
C41 C36 C37 C38 2.1(5)
C35 C36 C37 C38 -178.0(3)
C36 C37 C38 C39 -1.2(6)
C37 C38 C39 C40 -0.4(6)
C13 C14 C15 C16 1.5(5)
C12 C11 C16 C15 0.1(4)
C10 C11 C16 C15 180.0(3)
C12 C11 C16 C17 179.7(3)
C10 C11 C16 C17 -0.4(4)
C14 C15 C16 C11 -1.2(5)
C14 C15 C16 C17 179.2(3)
C30 C29 C34 C33 0.5(5)
C27 C29 C34 C33 175.8(3)
C29 C34 C33 C32 -0.3(5)
C34 C33 C32 C31 -0.1(6)
C33 C32 C31 C30 0.2(6)
C34 C29 C30 C31 -0.3(5)
C27 C29 C30 C31 -175.6(3)
C32 C31 C30 C29 0.0(5)
C38 C39 C40 C41 1.1(6)
C39 C40 C41 C36 -0.2(5)
C39 C40 C41 C42 179.2(3)
C37 C36 C41 C40 -1.4(5)
C35 C36 C41 C40 178.8(3)
C37 C36 C41 C42 179.2(3)
C35 C36 C41 C42 -0.6(4)
C40 C41 C42 C43 -105.0(3)
C36 C41 C42 C43 74.4(4)
C41 C42 C43 C44 -51.0(3)
N3 C28 C44 C43 -170.0(2)
C35 C28 C44 C43 71.2(3)
C27 C28 C44 C43 -57.1(3)
C42 C43 C44 C28 -37.2(4)
N4 N3 C45 C46 162.2(3)
C28 N3 C45 C46 3.1(5)
N4 N3 C45 C50 -20.5(4)
C28 N3 C45 C50 -179.6(3)
N3 C45 C46 C47 175.9(3)
C50 C45 C46 C47 -1.4(5)
C45 C46 C47 C48 -0.2(6)
C46 C47 C48 C49 2.0(6)
C47 C48 C49 C50 -2.2(6)
C48 C49 C50 C45 0.6(6)
C46 C45 C50 C49 1.2(5)
N3 C45 C50 C49 -176.2(3)
C1 C2 C4 C5 52.0(3)
C3 C2 C4 C5 -61.8(4)
C1 C2 C4 C9 -127.2(3)
C3 C2 C4 C9 119.0(3)
C9 C4 C5 C6 -2.6(5)
C2 C4 C5 C6 178.2(3)
C4 C5 C6 C7 0.6(6)
C5 C6 C7 C8 1.3(7)
C6 C7 C8 C9 -1.0(7)
C7 C8 C9 C4 -1.0(6)
C5 C4 C9 C8 2.8(5)
C2 C4 C9 C8 -178.0(3)
N2 N1 C20 C21 150.4(3)
C3 N1 C20 C21 -4.7(5)
N2 N1 C20 C25 -30.6(4)
C3 N1 C20 C25 174.2(3)
C21 C20 C25 C24 -1.4(5)
N1 C20 C25 C24 179.6(3)
C20 C25 C24 C23 1.1(5)
C25 C24 C23 C22 0.0(6)
C24 C23 C22 C21 -0.9(6)
C25 C20 C21 C22 0.5(5)
N1 C20 C21 C22 179.4(3)
C23 C22 C21 C20 0.7(5)
N1 C3 C19 C18 -167.4(2)
C10 C3 C19 C18 72.5(3)
C2 C3 C19 C18 -54.3(3)
C3 C19 C18 C17 -37.5(4)
C11 C16 C17 C18 71.7(4)
C15 C16 C17 C18 -108.7(3)
C19 C18 C17 C16 -49.4(4)
C51 N5 C53 O3 179.6(4)
C52 N5 C53 O3 4.0(7)
O4 C56 N6 C55 -6.4(10)
O4 C56 N6 C54 168.7(7)
